data_2221442
loop_
_publ_author_name
'Asiri, Abdullah Mohamed'
'Akkurt, Mehmet'
'Khan, Islam Ullah'
'Arshad, Muhammad N.'

_publ_section_title
;
 4-(2-Methoxybenzylidene)-2-phenyl-1,3-oxazol-5(4<i>H</i>)-one
;
_journal_coeditor_code LX2096
_journal_issue 4
_journal_name_full 'Acta Crystallographica Section E'
_journal_page_first o842
_journal_paper_doi 10.1107/S1600536809010216
_journal_volume 65
_journal_year 2009
_chemical_formula_iupac 'C17 H13 N O3'
_chemical_formula_moiety 'C17 H13 N O3'
_chemical_formula_sum 'C17 H13 N O3'
_chemical_formula_weight 279.28
_chemical_name_systematic
;
4-(2-Methoxybenzylidene)-2-phenyl-1,3-oxazol-5(4<i>H</i>)-one
;
_space_group_IT_number 2
_symmetry_cell_setting triclinic
_symmetry_space_group_name_Hall '-P 1'
_symmetry_space_group_name_H-M 'P -1'
_atom_sites_solution_hydrogens geom
_atom_sites_solution_primary direct
_atom_sites_solution_secondary difmap
_cell_angle_alpha 66.503(4)
_cell_angle_beta 67.248(4)
_cell_angle_gamma 71.734(4)
_cell_formula_units_Z 2
_cell_length_a 8.8073(6)
_cell_length_b 9.6140(6)
_cell_length_c 9.8272(6)
_cell_measurement_reflns_used 1969
_cell_measurement_temperature 296(2)
_cell_measurement_theta_max 22.439
_cell_measurement_theta_min 2.352
_cell_volume 691.14(8)
_computing_cell_refinement 'SAINT (Bruker, 2007)'
_computing_data_collection 'APEX2 (Bruker, 2007)'
_computing_data_reduction 'SAINT (Bruker, 2007)'
_computing_molecular_graphics 'ORTEP-3 for Windows (Farrugia, 1997)'
_computing_publication_material 'WinGX (Farrugia, 1999) and PLATON (Spek, 2009)'
_computing_structure_refinement 'SHELXL97 (Sheldrick, 2008)'
_computing_structure_solution 'SIR97 (Altomare <i>et al.</i>,  1999)'
_diffrn_ambient_temperature 296(2)
_diffrn_detector_area_resol_mean 10.0
_diffrn_measured_fraction_theta_full 0.998
_diffrn_measured_fraction_theta_max 0.988
_diffrn_measurement_device_type 'Bruker Kappa APEXII CCD'
_diffrn_measurement_method '\f and \w'
_diffrn_radiation_monochromator graphite
_diffrn_radiation_source 'sealed tube'
_diffrn_radiation_type MoK\a
_diffrn_radiation_wavelength 0.71073
_diffrn_reflns_av_R_equivalents 0.0475
_diffrn_reflns_av_sigmaI/netI 0.0707
_diffrn_reflns_limit_h_max 11
_diffrn_reflns_limit_h_min -11
_diffrn_reflns_limit_k_max 12
_diffrn_reflns_limit_k_min -12
_diffrn_reflns_limit_l_max 13
_diffrn_reflns_limit_l_min -13
_diffrn_reflns_number 14582
_diffrn_reflns_reduction_process
;
;
_diffrn_reflns_theta_full 25.00
_diffrn_reflns_theta_max 28.50
_diffrn_reflns_theta_min 2.35
_exptl_absorpt_coefficient_mu 0.093
_exptl_absorpt_correction_type none
_exptl_crystal_colour yellow
_exptl_crystal_density_diffrn 1.342
_exptl_crystal_density_method 'Not Measured'
_exptl_crystal_description prism
_exptl_crystal_F_000 292
_exptl_crystal_size_max 0.280
_exptl_crystal_size_mid 0.080
_exptl_crystal_size_min 0.050
_refine_diff_density_max 0.157
_refine_diff_density_min -0.129
_refine_ls_extinction_coef 0.008(3)
_refine_ls_extinction_expression FC^*^=KFC[1+0.001XFC^2^\L^3^/SIN(2\Q)]^-1/4^
_refine_ls_extinction_method 'SHELXL97 (Sheldrick, 2008)'
_refine_ls_goodness_of_fit_ref 0.934
_refine_ls_hydrogen_treatment constr
_refine_ls_matrix_type full
_refine_ls_number_parameters 192
_refine_ls_number_reflns 3457
_refine_ls_number_restraints 0
_refine_ls_restrained_S_all 0.934
_refine_ls_R_factor_all 0.1506
_refine_ls_R_factor_gt 0.0445
_refine_ls_shift/su_max 0.001
_refine_ls_shift/su_max_lt 0.001
_refine_ls_shift/su_mean 0.000
_refine_ls_structure_factor_coef Fsqd
_refine_ls_weighting_details 'calc w=1/[\s^2^(Fo^2^)+(0.0583P)^2^] where P=(Fo^2^+2Fc^2^)/3'
_refine_ls_weighting_scheme calc
_refine_ls_wR_factor_gt 0.0953
_refine_ls_wR_factor_ref 0.1327
_reflns_number_gt 1464
_reflns_number_total 3457
_reflns_threshold_expression I>2\s(I)
_cod_data_source_file lx2096.cif
_cod_data_source_block I
_cod_database_code 2221442
_cod_database_fobs_code 2221442

loop_
_symmetry_equiv_pos_site_id
_symmetry_equiv_pos_as_xyz
1 x,y,z
2 -x,-y,-z

loop_
_atom_site_aniso_label
_atom_site_aniso_U_11
_atom_site_aniso_U_22
_atom_site_aniso_U_33
_atom_site_aniso_U_12
_atom_site_aniso_U_13
_atom_site_aniso_U_23
O1 0.0465(8) 0.0591(8) 0.0597(8) -0.0112(7) -0.0015(6) -0.0266(7)
O2 0.0612(10) 0.0754(11) 0.1086(12) -0.0262(9) 0.0020(8) -0.0443(9)
O3 0.0732(10) 0.0836(11) 0.0839(10) -0.0087(9) -0.0127(8) -0.0548(9)
N1 0.0455(10) 0.0547(10) 0.0470(9) -0.0084(8) -0.0074(8) -0.0216(8)
C1 0.0443(12) 0.0614(13) 0.0448(10) -0.0030(10) -0.0130(9) -0.0211(10)
C2 0.0491(13) 0.0736(15) 0.0529(12) 0.0025(11) -0.0192(10) -0.0271(11)
C3 0.0546(14) 0.1005(19) 0.0614(13) 0.0044(14) -0.0130(11) -0.0424(13)
C4 0.0519(14) 0.116(2) 0.0599(14) -0.0092(15) -0.0056(11) -0.0282(15)
C5 0.0538(14) 0.0970(18) 0.0667(14) -0.0201(13) -0.0109(12) -0.0236(13)
C6 0.0533(13) 0.0743(15) 0.0558(12) -0.0103(12) -0.0134(10) -0.0243(11)
C7 0.0508(12) 0.0569(13) 0.0542(11) -0.0078(10) -0.0138(10) -0.0230(10)
C8 0.0442(12) 0.0517(12) 0.0486(11) -0.0064(10) -0.0102(9) -0.0179(10)
C9 0.0504(13) 0.0538(13) 0.0639(13) -0.0091(11) -0.0088(10) -0.0244(11)
C10 0.0417(11) 0.0501(12) 0.0449(10) -0.0090(10) -0.0112(9) -0.0126(9)
C11 0.0476(12) 0.0492(12) 0.0504(11) -0.0018(10) -0.0184(9) -0.0162(10)
C12 0.0587(14) 0.0646(14) 0.0605(12) -0.0086(11) -0.0091(10) -0.0275(11)
C13 0.0818(18) 0.0753(16) 0.0744(15) -0.0038(14) -0.0150(13) -0.0430(13)
C14 0.100(2) 0.0622(15) 0.0858(17) 0.0001(15) -0.0409(15) -0.0367(13)
C15 0.0810(18) 0.0670(15) 0.0942(18) -0.0148(13) -0.0392(15) -0.0266(14)
C16 0.0569(14) 0.0641(14) 0.0705(13) -0.0072(11) -0.0207(11) -0.0264(12)
C17 0.107(2) 0.0841(17) 0.0864(16) 0.0101(15) -0.0377(15) -0.0545(15)

loop_
_atom_site_type_symbol
_atom_site_label
_atom_site_fract_x
_atom_site_fract_y
_atom_site_fract_z
_atom_site_U_iso_or_equiv
_atom_site_thermal_displace_type
_atom_site_calc_flag
_atom_site_refinement_flags
_atom_site_occupancy
O O1 0.25166(15) 0.44719(14) 0.39300(14) 0.0569(5) Uani . . 1.000
O O2 0.21889(18) 0.24891(17) 0.34504(18) 0.0822(6) Uani . . 1.000
O O3 0.71016(18) 0.05676(17) -0.02406(16) 0.0758(6) Uani . . 1.000
N N1 0.51111(18) 0.48138(17) 0.23057(16) 0.0496(6) Uani . . 1.000
C C1 0.7332(2) 0.2733(2) 0.0149(2) 0.0506(7) Uani . . 1.000
C C2 0.8036(2) 0.1640(2) -0.0653(2) 0.0585(8) Uani . . 1.000
C C3 0.9578(3) 0.1700(3) -0.1783(2) 0.0728(9) Uani . . 1.000
C C4 1.0418(3) 0.2832(3) -0.2108(3) 0.0812(9) Uani . . 1.000
C C5 0.9784(3) 0.3890(3) -0.1317(2) 0.0741(9) Uani . . 1.000
C C6 0.8245(3) 0.3836(2) -0.0200(2) 0.0613(8) Uani . . 1.000
C C7 0.5675(2) 0.2690(2) 0.1242(2) 0.0534(7) Uani . . 1.000
C C8 0.4736(2) 0.3592(2) 0.2139(2) 0.0494(7) Uani . . 1.000
C C9 0.3054(3) 0.3362(2) 0.3179(2) 0.0570(8) Uani . . 1.000
C C10 0.3815(2) 0.5263(2) 0.3330(2) 0.0469(6) Uani . . 1.000
C C11 0.3562(2) 0.6487(2) 0.3944(2) 0.0496(7) Uani . . 1.000
C C12 0.2070(3) 0.6867(2) 0.5026(2) 0.0623(8) Uani . . 1.000
C C13 0.1867(3) 0.8024(3) 0.5607(3) 0.0762(9) Uani . . 1.000
C C14 0.3129(4) 0.8808(3) 0.5107(3) 0.0779(10) Uani . . 1.000
C C15 0.4617(3) 0.8459(3) 0.4015(3) 0.0760(10) Uani . . 1.000
C C16 0.4826(3) 0.7300(2) 0.3435(2) 0.0627(8) Uani . . 1.000
C C17 0.7702(3) -0.0552(3) -0.1038(3) 0.0876(10) Uani . . 1.000
H H3 1.00400 0.09810 -0.23150 0.0870 Uiso calc R 1.000
H H4 1.14440 0.28850 -0.28830 0.0970 Uiso calc R 1.000
H H5 1.03870 0.46320 -0.15340 0.0890 Uiso calc R 1.000
H H6 0.78080 0.45550 0.03320 0.0740 Uiso calc R 1.000
H H7 0.51770 0.19180 0.13430 0.0640 Uiso calc R 1.000
H H12 0.12020 0.63380 0.53610 0.0750 Uiso calc R 1.000
H H13 0.08670 0.82700 0.63400 0.0910 Uiso calc R 1.000
H H14 0.29880 0.95860 0.55060 0.0940 Uiso calc R 1.000
H H15 0.54730 0.90020 0.36740 0.0910 Uiso calc R 1.000
H H16 0.58250 0.70640 0.26970 0.0750 Uiso calc R 1.000
H H17A 0.78080 -0.00370 -0.21230 0.1310 Uiso calc R 1.000
H H17B 0.69250 -0.12400 -0.06060 0.1310 Uiso calc R 1.000
H H17C 0.87760 -0.11310 -0.09190 0.1310 Uiso calc R 1.000

loop_
_atom_type_symbol
_atom_type_description
_atom_type_scat_dispersion_real
_atom_type_scat_dispersion_imag
_atom_type_scat_source
O O 0.0106 0.0060 'International Tables Vol C Tables 4.2.6.8 and 6.1.1.4'
N N 0.0061 0.0033 'International Tables Vol C Tables 4.2.6.8 and 6.1.1.4'
H H 0.0000 0.0000 'International Tables Vol C Tables 4.2.6.8 and 6.1.1.4'
C C 0.0033 0.0016 'International Tables Vol C Tables 4.2.6.8 and 6.1.1.4'

loop_
_geom_angle_atom_site_label_1
_geom_angle_atom_site_label_2
_geom_angle_atom_site_label_3
_geom_angle_site_symmetry_1
_geom_angle_site_symmetry_2
_geom_angle_site_symmetry_3
_geom_angle
_geom_angle_publ_flag
C9 O1 C10 . . . 105.44(16) no
C2 O3 C17 . . . 119.06(18) no
C8 N1 C10 . . . 105.35(16) no
C2 C1 C6 . . . 118.16(17) no
C2 C1 C7 . . . 118.56(17) no
C6 C1 C7 . . . 123.23(18) no
O3 C2 C1 . . . 115.60(17) no
O3 C2 C3 . . . 123.94(19) no
C1 C2 C3 . . . 120.5(2) no
C2 C3 C4 . . . 119.2(2) no
C3 C4 C5 . . . 121.7(3) no
C4 C5 C6 . . . 119.1(3) no
C1 C6 C5 . . . 121.38(19) no
C1 C7 C8 . . . 130.09(18) no
N1 C8 C7 . . . 129.85(18) no
N1 C8 C9 . . . 108.50(16) no
C7 C8 C9 . . . 121.64(18) no
O1 C9 O2 . . . 121.5(2) no
O1 C9 C8 . . . 104.65(18) no
O2 C9 C8 . . . 133.90(18) no
O1 C10 N1 . . . 116.07(17) no
O1 C10 C11 . . . 116.07(16) no
N1 C10 C11 . . . 127.85(18) no
C10 C11 C12 . . . 121.32(19) no
C10 C11 C16 . . . 119.45(17) no
C12 C11 C16 . . . 119.23(18) no
C11 C12 C13 . . . 120.2(2) no
C12 C13 C14 . . . 120.0(3) no
C13 C14 C15 . . . 120.6(3) no
C14 C15 C16 . . . 119.5(3) no
C11 C16 C15 . . . 120.4(2) no
C2 C3 H3 . . . 120.00 no
C4 C3 H3 . . . 120.00 no
C3 C4 H4 . . . 119.00 no
C5 C4 H4 . . . 119.00 no
C4 C5 H5 . . . 120.00 no
C6 C5 H5 . . . 120.00 no
C1 C6 H6 . . . 119.00 no
C5 C6 H6 . . . 119.00 no
C1 C7 H7 . . . 115.00 no
C8 C7 H7 . . . 115.00 no
C11 C12 H12 . . . 120.00 no
C13 C12 H12 . . . 120.00 no
C12 C13 H13 . . . 120.00 no
C14 C13 H13 . . . 120.00 no
C13 C14 H14 . . . 120.00 no
C15 C14 H14 . . . 120.00 no
C14 C15 H15 . . . 120.00 no
C16 C15 H15 . . . 120.00 no
C11 C16 H16 . . . 120.00 no
C15 C16 H16 . . . 120.00 no
O3 C17 H17A . . . 110.00 no
O3 C17 H17B . . . 109.00 no
O3 C17 H17C . . . 109.00 no
H17A C17 H17B . . . 109.00 no
H17A C17 H17C . . . 109.00 no
H17B C17 H17C . . . 109.00 no

loop_
_geom_bond_atom_site_label_1
_geom_bond_atom_site_label_2
_geom_bond_site_symmetry_1
_geom_bond_site_symmetry_2
_geom_bond_distance
_geom_bond_publ_flag
O1 C9 . . 1.396(2) no
O1 C10 . . 1.378(2) no
O2 C9 . . 1.192(3) no
O3 C2 . . 1.358(3) no
O3 C17 . . 1.431(3) no
N1 C8 . . 1.398(3) no
N1 C10 . . 1.285(2) no
C1 C2 . . 1.409(3) no
C1 C6 . . 1.386(3) no
C1 C7 . . 1.441(3) no
C2 C3 . . 1.383(3) no
C3 C4 . . 1.371(4) no
C4 C5 . . 1.375(4) no
C5 C6 . . 1.376(3) no
C7 C8 . . 1.345(3) no
C8 C9 . . 1.464(3) no
C10 C11 . . 1.448(3) no
C11 C12 . . 1.385(3) no
C11 C16 . . 1.380(3) no
C12 C13 . . 1.378(3) no
C13 C14 . . 1.361(5) no
C14 C15 . . 1.380(4) no
C15 C16 . . 1.377(3) no
C3 H3 . . 0.9300 no
C4 H4 . . 0.9300 no
C5 H5 . . 0.9300 no
C6 H6 . . 0.9300 no
C7 H7 . . 0.9300 no
C12 H12 . . 0.9300 no
C13 H13 . . 0.9300 no
C14 H14 . . 0.9300 no
C15 H15 . . 0.9300 no
C16 H16 . . 0.9300 no
C17 H17A . . 0.9600 no
C17 H17B . . 0.9600 no
C17 H17C . . 0.9600 no

loop_
_geom_contact_atom_site_label_1
_geom_contact_atom_site_label_2
_geom_contact_distance
_geom_contact_site_symmetry_1
_geom_contact_site_symmetry_2
_geom_contact_publ_flag
O1 N1 2.260(2) . . no
O2 C14 3.236(3) . 1_545 no
O2 C12 3.411(3) . 2_566 no
O1 H4 2.8000 . 1_456 no
O1 H12 2.4500 . . no
O2 H7 2.7000 . . no
O2 H14 2.7800 . 1_545 no
O2 H12 2.7900 . 2_566 no
O2 H13 2.9200 . 2_566 no
O3 H7 2.2700 . . no
N1 O1 2.260(2) . . no
N1 C6 3.087(3) . . no
N1 H6 2.4300 . . no
N1 H16 2.6300 . . no
C1 C10 3.553(3) . 2_665 no
C2 C10 3.532(3) . 2_665 no
C5 C9 3.481(4) . 2_665 no
C6 N1 3.087(3) . . no
C6 C9 3.392(3) . 2_665 no
C6 C8 3.561(3) . 2_665 no
C8 C14 3.524(4) . 2_666 no
C8 C6 3.561(3) . 2_665 no
C9 C5 3.481(4) . 2_665 no
C9 C6 3.392(3) . 2_665 no
C10 C16 3.530(3) . 2_666 no
C10 C2 3.532(3) . 2_665 no
C10 C1 3.553(3) . 2_665 no
C12 O2 3.411(3) . 2_566 no
C14 C8 3.524(4) . 2_666 no
C14 O2 3.236(3) . 1_565 no
C16 C10 3.530(3) . 2_666 no
C3 H17A 2.7900 . . no
C3 H17C 2.7400 . . no
C4 H17C 3.0100 . 2_755 no
C5 H17C 2.9800 . 2_755 no
C8 H6 2.8100 . . no
C14 H17A 3.0300 . 2_665 no
C15 H17A 3.0200 . 2_665 no
C16 H4 3.0700 . 2_765 no
C17 H3 2.5300 . . no
H3 C17 2.5300 . . no
H3 H17A 2.3700 . . no
H3 H17C 2.2900 . . no
H4 O1 2.8000 . 1_654 no
H4 C16 3.0700 . 2_765 no
H4 H16 2.5000 . 2_765 no
H6 N1 2.4300 . . no
H6 C8 2.8100 . . no
H7 O2 2.7000 . . no
H7 O3 2.2700 . . no
H7 H17B 2.5600 . 2_655 no
H12 O1 2.4500 . . no
H12 O2 2.7900 . 2_566 no
H13 O2 2.9200 . 2_566 no
H14 O2 2.7800 . 1_565 no
H16 N1 2.6300 . . no
H16 H4 2.5000 . 2_765 no
H17A C3 2.7900 . . no
H17A H3 2.3700 . . no
H17A C14 3.0300 . 2_665 no
H17A C15 3.0200 . 2_665 no
H17B H7 2.5600 . 2_655 no
H17C C3 2.7400 . . no
H17C H3 2.2900 . . no
H17C C4 3.0100 . 2_755 no
H17C C5 2.9800 . 2_755 no

loop_
_geom_hbond_atom_site_label_D
_geom_hbond_atom_site_label_H
_geom_hbond_atom_site_label_A
_geom_hbond_site_symmetry_A
_geom_hbond_distance_DH
_geom_hbond_distance_HA
_geom_hbond_distance_DA
_geom_hbond_angle_DHA
_geom_hbond_publ_flag
C6 H6 N1 . 0.93 2.43 3.087(3) 127 yes
C17 H17A Cg3 2_665 0.96 2.81 3.682(3) 151 yes
C17 H17C Cg2 2_755 0.96 2.96 3.832(3) 151 yes

loop_
_geom_torsion_atom_site_label_1
_geom_torsion_atom_site_label_2
_geom_torsion_atom_site_label_3
_geom_torsion_atom_site_label_4
_geom_torsion_site_symmetry_1
_geom_torsion_site_symmetry_2
_geom_torsion_site_symmetry_3
_geom_torsion_site_symmetry_4
_geom_torsion
_geom_torsion_publ_flag
C10 O1 C9 O2 . . . . -179.7(2) no
C10 O1 C9 C8 . . . . 0.43(19) no
C9 O1 C10 N1 . . . . -0.3(2) no
C9 O1 C10 C11 . . . . -179.54(16) no
C17 O3 C2 C1 . . . . 177.88(19) no
C17 O3 C2 C3 . . . . -1.9(3) no
C10 N1 C8 C7 . . . . -178.4(2) no
C10 N1 C8 C9 . . . . 0.3(2) no
C8 N1 C10 O1 . . . . 0.0(2) no
C8 N1 C10 C11 . . . . 179.13(18) no
C6 C1 C2 O3 . . . . 178.68(18) no
C6 C1 C2 C3 . . . . -1.6(3) no
C7 C1 C2 O3 . . . . -3.8(3) no
C7 C1 C2 C3 . . . . 175.91(19) no
C2 C1 C6 C5 . . . . 1.2(3) no
C7 C1 C6 C5 . . . . -176.2(2) no
C2 C1 C7 C8 . . . . -179.85(19) no
C6 C1 C7 C8 . . . . -2.5(3) no
O3 C2 C3 C4 . . . . -180.0(2) no
C1 C2 C3 C4 . . . . 0.3(3) no
C2 C3 C4 C5 . . . . 1.4(4) no
C3 C4 C5 C6 . . . . -1.8(4) no
C4 C5 C6 C1 . . . . 0.5(4) no
C1 C7 C8 N1 . . . . -2.0(3) no
C1 C7 C8 C9 . . . . 179.55(19) no
N1 C8 C9 O1 . . . . -0.5(2) no
N1 C8 C9 O2 . . . . 179.7(2) no
C7 C8 C9 O1 . . . . 178.32(17) no
C7 C8 C9 O2 . . . . -1.5(4) no
O1 C10 C11 C12 . . . . -2.4(3) no
O1 C10 C11 C16 . . . . 178.04(17) no
N1 C10 C11 C12 . . . . 178.42(19) no
N1 C10 C11 C16 . . . . -1.1(3) no
C10 C11 C12 C13 . . . . 179.2(2) no
C16 C11 C12 C13 . . . . -1.2(3) no
C10 C11 C16 C15 . . . . -179.4(2) no
C12 C11 C16 C15 . . . . 1.1(3) no
C11 C12 C13 C14 . . . . 0.6(4) no
C12 C13 C14 C15 . . . . 0.2(4) no
C13 C14 C15 C16 . . . . -0.4(4) no
C14 C15 C16 C11 . . . . -0.3(4) no

loop_
_cod_related_entry_id
_cod_related_entry_database
_cod_related_entry_code
1 ChemSpider 618146
